data_4024375
loop_
_publ_author_name
'Paromita Debroy'
'Sergey V. Lindeman'
'Rajendra Rathore'

_publ_section_title
;
A Versatile Synthesis of Electroactive Stilbenoprismands for Effective
Binding of Metal Cations
;
_journal_name_full 'Journal of Organic Chemistry'
_journal_page_first 2080
_journal_page_last 2087
_journal_paper_doi 10.1021/jo802579f
_journal_volume 74
_journal_year 2009
_chemical_formula_sum 'C46 H34 O4'
_chemical_formula_weight 650.73
_chemical_name_systematic
; 
 ? 
;
_space_group_IT_number 14
_symmetry_cell_setting monoclinic
_symmetry_space_group_name_Hall '-P 2ybc'
_symmetry_space_group_name_H-M 'P 1 21/c 1'
_atom_sites_solution_hydrogens difmap
_atom_sites_solution_primary direct
_atom_sites_solution_secondary difmap
_audit_creation_method SHELXL-97
_cell_angle_alpha 90.00
_cell_angle_beta 96.9220(10)
_cell_angle_gamma 90.00
_cell_formula_units_Z 2
_cell_length_a 6.22040(10)
_cell_length_b 28.4415(5)
_cell_length_c 9.5979(2)
_cell_measurement_reflns_used 7509
_cell_measurement_temperature 100(2)
_cell_measurement_theta_max 66
_cell_measurement_theta_min 3
_cell_volume 1685.66(5)
_computing_cell_refinement 'SAINT v7.23A (Bruker, 2005)'
_computing_data_collection 'APEX2 v2.0-2 (Bruker, 2005)'
_computing_data_reduction 'SADABS-2004/1 (Bruker, 2005)'
_computing_molecular_graphics 'XP v5.1 (Bruker, 1998)'
_computing_publication_material 'XCIF v6.12 (Bruker, 2001)'
_computing_structure_refinement 'SHELXL-97 v.97-2 (Sheldrick, 1993-1997)'
_computing_structure_solution 'XS/SHELXTL v6.12 (Bruker, 2001)'
_diffrn_ambient_temperature 100(2)
_diffrn_measured_fraction_theta_full 0.983
_diffrn_measured_fraction_theta_max 0.963
_diffrn_measurement_device_type 'Bruker APEX2 CCD detector'
_diffrn_measurement_method '\w scans'
_diffrn_radiation_monochromator graphite
_diffrn_radiation_source 'fine-focus sealed tube'
_diffrn_radiation_type CuK\a
_diffrn_radiation_wavelength 1.54178
_diffrn_reflns_av_R_equivalents 0.0162
_diffrn_reflns_av_sigmaI/netI 0.0121
_diffrn_reflns_limit_h_max 7
_diffrn_reflns_limit_h_min -7
_diffrn_reflns_limit_k_max 33
_diffrn_reflns_limit_k_min 0
_diffrn_reflns_limit_l_max 11
_diffrn_reflns_limit_l_min 0
_diffrn_reflns_number 13321
_diffrn_reflns_theta_full 66.63
_diffrn_reflns_theta_max 66.63
_diffrn_reflns_theta_min 3.11
_exptl_absorpt_coefficient_mu 0.638
_exptl_absorpt_correction_T_max 0.9688
_exptl_absorpt_correction_T_min 0.8317
_exptl_absorpt_correction_type multi-scan
_exptl_absorpt_process_details
;
 SADABS. Program for empirical absorption correction of
 area-detector data. University of Goetingen. Germany. 
 Sheldrick, G. M. 1996
;
_exptl_crystal_colour colorless
_exptl_crystal_density_diffrn 1.282
_exptl_crystal_density_method 'not measured'
_exptl_crystal_description plate
_exptl_crystal_F_000 684
_exptl_crystal_size_max 0.30
_exptl_crystal_size_mid 0.20
_exptl_crystal_size_min 0.05
_refine_diff_density_max 0.192
_refine_diff_density_min -0.156
_refine_diff_density_rms 0.033
_refine_ls_extinction_coef 0.0008(2)
_refine_ls_extinction_expression Fc^*^=kFc[1+0.001xFc^2^\l^3^/sin(2\q)]^-1/4^
_refine_ls_extinction_method SHELXL
_refine_ls_goodness_of_fit_ref 0.986
_refine_ls_hydrogen_treatment refall
_refine_ls_matrix_type full
_refine_ls_number_parameters 295
_refine_ls_number_reflns 2877
_refine_ls_number_restraints 0
_refine_ls_restrained_S_all 0.986
_refine_ls_R_factor_all 0.0398
_refine_ls_R_factor_gt 0.0346
_refine_ls_shift/su_max 0.005
_refine_ls_shift/su_mean 0.001
_refine_ls_structure_factor_coef Fsqd
_refine_ls_weighting_details 'calc w=1/[\s^2^(Fo^2^)+(0.0535P)^2^+0.6533P] where P=(Fo^2^+2Fc^2^)/3'
_refine_ls_weighting_scheme calc
_refine_ls_wR_factor_gt 0.0910
_refine_ls_wR_factor_ref 0.0943
_reflns_number_gt 2540
_reflns_number_total 2877
_reflns_threshold_expression >2sigma(I)
_cod_data_source_file jo802579f_si_007.cif
_cod_data_source_block raj6s
_cod_original_sg_symbol_H-M 'P 2(1)/c'
_cod_database_code 4024375

loop_
_symmetry_equiv_pos_as_xyz
'x, y, z'
'-x, y+1/2, -z+1/2'
'-x, -y, -z'
'x, -y-1/2, z-1/2'

loop_
_atom_site_label
_atom_site_type_symbol
_atom_site_fract_x
_atom_site_fract_y
_atom_site_fract_z
_atom_site_U_iso_or_equiv
_atom_site_adp_type
_atom_site_occupancy
_atom_site_symmetry_multiplicity
_atom_site_calc_flag
_atom_site_refinement_flags
_atom_site_disorder_assembly
_atom_site_disorder_group
O1 O 1.33037(17) 0.76076(4) 0.93709(12) 0.0405(3) Uani 1 1 d . . .
O2 O 0.47783(18) 0.63935(3) 0.79540(11) 0.0369(3) Uani 1 1 d . . .
C1 C 1.3215(2) 1.00221(4) 0.89345(13) 0.0229(3) Uani 1 1 d . . .
C2 C 1.5135(2) 1.02688(5) 0.88154(14) 0.0234(3) Uani 1 1 d . . .
C3 C 1.6879(2) 1.02462(5) 0.98535(14) 0.0237(3) Uani 1 1 d . . .
C4 C 1.1497(2) 0.77255(5) 0.88427(15) 0.0307(3) Uani 1 1 d . . .
C5 C 0.3112(3) 0.64539(6) 0.68018(17) 0.0365(4) Uani 1 1 d . . .
C11 C 1.1337(2) 1.00661(5) 0.78247(13) 0.0228(3) Uani 1 1 d . . .
C12 C 0.9989(2) 0.96855(5) 0.73474(14) 0.0236(3) Uani 1 1 d . . .
C13 C 0.8201(2) 0.97662(5) 0.63482(14) 0.0259(3) Uani 1 1 d . . .
C14 C 0.7743(2) 1.02088(5) 0.57899(14) 0.0274(3) Uani 1 1 d . . .
C15 C 0.9077(2) 1.05825(5) 0.62382(14) 0.0273(3) Uani 1 1 d . . .
C16 C 1.0834(2) 1.05115(5) 0.72459(14) 0.0256(3) Uani 1 1 d . . .
C21 C 1.0419(2) 0.91885(5) 0.77942(14) 0.0246(3) Uani 1 1 d . . .
C22 C 1.2352(2) 0.89627(5) 0.75663(14) 0.0268(3) Uani 1 1 d . . .
C23 C 1.2673(2) 0.84926(5) 0.78944(15) 0.0281(3) Uani 1 1 d . . .
C24 C 1.1071(2) 0.82320(5) 0.84425(14) 0.0281(3) Uani 1 1 d . . .
C25 C 0.9153(2) 0.84546(5) 0.86858(15) 0.0288(3) Uani 1 1 d . . .
C26 C 0.8840(2) 0.89290(5) 0.83727(15) 0.0273(3) Uani 1 1 d . . .
C31 C 0.9696(2) 0.73848(5) 0.85848(14) 0.0285(3) Uani 1 1 d . . .
C32 C 0.9689(3) 0.69797(5) 0.94196(15) 0.0326(3) Uani 1 1 d . . .
C33 C 0.8021(3) 0.66606(5) 0.91984(15) 0.0331(4) Uani 1 1 d . . .
C34 C 0.6360(3) 0.67271(5) 0.80990(15) 0.0304(3) Uani 1 1 d . . .
C35 C 0.6389(2) 0.71162(5) 0.72235(15) 0.0296(3) Uani 1 1 d . . .
C36 C 0.8032(2) 0.74442(5) 0.74942(15) 0.0287(3) Uani 1 1 d . . .
H2 H 1.524(2) 1.0454(5) 0.7949(16) 0.028(4) Uiso 1 1 d . . .
H3 H 1.822(2) 1.0412(5) 0.9732(15) 0.025(4) Uiso 1 1 d . . .
H5A H 0.230(3) 0.6754(6) 0.6889(18) 0.040(4) Uiso 1 1 d . . .
H5B H 0.212(3) 0.6192(6) 0.6823(18) 0.044(5) Uiso 1 1 d . . .
H5C H 0.374(3) 0.6461(6) 0.589(2) 0.043(5) Uiso 1 1 d . . .
H13 H 0.726(2) 0.9498(6) 0.6013(16) 0.030(4) Uiso 1 1 d . . .
H14 H 0.651(2) 1.0253(5) 0.5075(16) 0.026(4) Uiso 1 1 d . . .
H15 H 0.876(2) 1.0905(5) 0.5858(16) 0.026(4) Uiso 1 1 d . . .
H16 H 1.174(2) 1.0783(6) 0.7600(16) 0.030(4) Uiso 1 1 d . . .
H22 H 1.349(3) 0.9141(5) 0.7142(16) 0.031(4) Uiso 1 1 d . . .
H23 H 1.407(3) 0.8333(6) 0.7725(16) 0.031(4) Uiso 1 1 d . . .
H25 H 0.804(3) 0.8276(6) 0.9110(17) 0.036(4) Uiso 1 1 d . . .
H26 H 0.749(3) 0.9084(5) 0.8576(16) 0.029(4) Uiso 1 1 d . . .
H32 H 1.089(3) 0.6941(6) 1.0158(18) 0.035(4) Uiso 1 1 d . . .
H33 H 0.788(3) 0.6389(6) 0.9817(18) 0.037(4) Uiso 1 1 d . . .
H35 H 0.525(2) 0.7171(5) 0.6439(16) 0.029(4) Uiso 1 1 d . . .
H36 H 0.803(2) 0.7726(6) 0.6916(17) 0.034(4) Uiso 1 1 d . . .

loop_
_atom_site_aniso_label
_atom_site_aniso_U_11
_atom_site_aniso_U_22
_atom_site_aniso_U_33
_atom_site_aniso_U_23
_atom_site_aniso_U_13
_atom_site_aniso_U_12
O1 0.0350(6) 0.0367(6) 0.0458(7) -0.0055(5) -0.0112(5) 0.0103(5)
O2 0.0525(7) 0.0251(5) 0.0326(6) 0.0031(4) 0.0029(5) -0.0078(5)
C1 0.0246(7) 0.0224(6) 0.0221(7) -0.0059(5) 0.0047(5) 0.0015(5)
C2 0.0257(7) 0.0245(7) 0.0210(7) -0.0026(5) 0.0062(5) -0.0002(5)
C3 0.0218(7) 0.0251(7) 0.0248(7) -0.0044(5) 0.0055(5) -0.0018(5)
C4 0.0331(8) 0.0304(7) 0.0269(7) -0.0051(6) -0.0026(6) 0.0063(6)
C5 0.0442(9) 0.0289(8) 0.0361(9) 0.0010(6) 0.0037(7) -0.0081(7)
C11 0.0216(6) 0.0274(7) 0.0204(6) -0.0034(5) 0.0064(5) 0.0013(5)
C12 0.0199(6) 0.0284(7) 0.0235(7) -0.0037(5) 0.0064(5) 0.0014(5)
C13 0.0195(6) 0.0314(7) 0.0271(7) -0.0045(6) 0.0044(5) -0.0003(6)
C14 0.0213(7) 0.0358(8) 0.0248(7) -0.0011(6) 0.0016(6) 0.0037(6)
C15 0.0281(7) 0.0289(7) 0.0256(7) 0.0008(6) 0.0056(6) 0.0032(6)
C16 0.0253(7) 0.0275(7) 0.0247(7) -0.0028(5) 0.0059(6) -0.0006(6)
C21 0.0222(7) 0.0273(7) 0.0235(7) -0.0058(5) -0.0010(5) -0.0004(5)
C22 0.0219(7) 0.0319(7) 0.0260(7) -0.0058(6) 0.0004(6) -0.0010(6)
C23 0.0217(7) 0.0327(7) 0.0287(7) -0.0084(6) -0.0018(6) 0.0044(6)
C24 0.0268(7) 0.0278(7) 0.0276(7) -0.0055(6) -0.0050(6) 0.0014(6)
C25 0.0253(7) 0.0287(7) 0.0315(7) -0.0021(6) 0.0001(6) -0.0022(6)
C26 0.0214(7) 0.0281(7) 0.0318(8) -0.0036(6) 0.0014(6) 0.0017(6)
C31 0.0353(8) 0.0241(7) 0.0254(7) -0.0031(5) 0.0004(6) 0.0068(6)
C32 0.0451(9) 0.0275(7) 0.0237(7) -0.0024(6) -0.0021(6) 0.0110(7)
C33 0.0542(10) 0.0218(7) 0.0232(7) 0.0022(6) 0.0045(7) 0.0049(7)
C34 0.0444(9) 0.0216(7) 0.0262(7) -0.0031(5) 0.0083(6) 0.0004(6)
C35 0.0360(8) 0.0248(7) 0.0271(7) 0.0008(6) -0.0004(6) 0.0009(6)
C36 0.0350(8) 0.0230(7) 0.0274(7) 0.0026(6) 0.0014(6) 0.0029(6)

loop_
_atom_type_symbol
_atom_type_description
_atom_type_scat_dispersion_real
_atom_type_scat_dispersion_imag
_atom_type_scat_source
C C 0.0181 0.0091 'International Tables Vol C Tables 4.2.6.8 and 6.1.1.4'
H H 0.0000 0.0000 'International Tables Vol C Tables 4.2.6.8 and 6.1.1.4'
O O 0.0492 0.0322 'International Tables Vol C Tables 4.2.6.8 and 6.1.1.4'

loop_
_geom_angle_atom_site_label_1
_geom_angle_atom_site_label_2
_geom_angle_atom_site_label_3
_geom_angle
_geom_angle_site_symmetry_1
_geom_angle_site_symmetry_3
_geom_angle_publ_flag
C34 O2 C5 116.23(11) . . ?
C3 C1 C2 117.54(12) 3_877 . ?
C3 C1 C11 122.24(12) 3_877 . ?
C2 C1 C11 120.17(12) . . ?
C3 C2 C1 121.33(12) . . ?
C3 C2 H2 120.2(9) . . ?
C1 C2 H2 118.4(9) . . ?
C2 C3 C1 121.13(13) . 3_877 ?
C2 C3 H3 119.9(9) . . ?
C1 C3 H3 119.0(9) 3_877 . ?
O1 C4 C31 121.95(13) . . ?
O1 C4 C24 119.54(13) . . ?
C31 C4 C24 118.51(12) . . ?
O2 C5 H5A 111.3(10) . . ?
O2 C5 H5B 107.2(10) . . ?
H5A C5 H5B 108.8(14) . . ?
O2 C5 H5C 110.6(10) . . ?
H5A C5 H5C 108.2(14) . . ?
H5B C5 H5C 110.6(14) . . ?
C16 C11 C12 117.95(12) . . ?
C16 C11 C1 118.52(12) . . ?
C12 C11 C1 123.50(12) . . ?
C13 C12 C11 119.29(12) . . ?
C13 C12 C21 116.94(12) . . ?
C11 C12 C21 123.69(12) . . ?
C14 C13 C12 121.66(13) . . ?
C14 C13 H13 119.2(9) . . ?
C12 C13 H13 119.1(9) . . ?
C13 C14 C15 119.34(13) . . ?
C13 C14 H14 119.9(9) . . ?
C15 C14 H14 120.8(9) . . ?
C16 C15 C14 119.90(13) . . ?
C16 C15 H15 119.7(9) . . ?
C14 C15 H15 120.4(9) . . ?
C15 C16 C11 121.85(13) . . ?
C15 C16 H16 119.6(9) . . ?
C11 C16 H16 118.5(9) . . ?
C26 C21 C22 118.50(13) . . ?
C26 C21 C12 120.34(12) . . ?
C22 C21 C12 121.05(12) . . ?
C23 C22 C21 120.64(13) . . ?
C23 C22 H22 119.7(9) . . ?
C21 C22 H22 119.6(9) . . ?
C22 C23 C24 120.65(13) . . ?
C22 C23 H23 120.1(9) . . ?
C24 C23 H23 119.2(9) . . ?
C25 C24 C23 119.10(13) . . ?
C25 C24 C4 121.29(13) . . ?
C23 C24 C4 119.50(12) . . ?
C26 C25 C24 120.29(14) . . ?
C26 C25 H25 120.1(10) . . ?
C24 C25 H25 119.6(10) . . ?
C25 C26 C21 120.80(13) . . ?
C25 C26 H26 119.4(9) . . ?
C21 C26 H26 119.8(9) . . ?
C36 C31 C32 118.41(13) . . ?
C36 C31 C4 121.75(13) . . ?
C32 C31 C4 119.80(13) . . ?
C33 C32 C31 120.52(14) . . ?
C33 C32 H32 122.4(10) . . ?
C31 C32 H32 117.0(10) . . ?
C32 C33 C34 120.16(13) . . ?
C32 C33 H33 122.9(10) . . ?
C34 C33 H33 116.9(10) . . ?
O2 C34 C35 123.69(13) . . ?
O2 C34 C33 116.22(12) . . ?
C35 C34 C33 120.09(14) . . ?
C36 C35 C34 119.06(13) . . ?
C36 C35 H35 119.0(9) . . ?
C34 C35 H35 121.9(9) . . ?
C35 C36 C31 121.66(13) . . ?
C35 C36 H36 119.7(9) . . ?
C31 C36 H36 118.7(9) . . ?

loop_
_geom_bond_atom_site_label_1
_geom_bond_atom_site_label_2
_geom_bond_distance
_geom_bond_site_symmetry_2
_geom_bond_publ_flag
O1 C4 1.2227(17) . ?
O2 C34 1.3617(18) . ?
O2 C5 1.4318(19) . ?
C1 C3 1.3983(19) 3_877 ?
C1 C2 1.4020(19) . ?
C1 C11 1.4883(18) . ?
C2 C3 1.3829(19) . ?
C2 H2 0.993(16) . ?
C3 C1 1.3982(19) 3_877 ?
C3 H3 0.976(15) . ?
C4 C31 1.479(2) . ?
C4 C24 1.506(2) . ?
C5 H5A 1.002(18) . ?
C5 H5B 0.969(19) . ?
C5 H5C 1.000(19) . ?
C11 C16 1.4034(19) . ?
C11 C12 1.4113(19) . ?
C12 C13 1.3973(19) . ?
C12 C21 1.4918(19) . ?
C13 C14 1.384(2) . ?
C13 H13 0.993(16) . ?
C14 C15 1.385(2) . ?
C14 H14 0.972(16) . ?
C15 C16 1.384(2) . ?
C15 H15 0.997(15) . ?
C16 H16 0.991(16) . ?
C21 C26 1.396(2) . ?
C21 C22 1.4036(19) . ?
C22 C23 1.383(2) . ?
C22 H22 0.995(17) . ?
C23 C24 1.395(2) . ?
C23 H23 1.009(16) . ?
C24 C25 1.395(2) . ?
C25 C26 1.391(2) . ?
C25 H25 0.986(17) . ?
C26 H26 0.985(16) . ?
C31 C36 1.391(2) . ?
C31 C32 1.404(2) . ?
C32 C33 1.376(2) . ?
C32 H32 0.971(17) . ?
C33 C34 1.398(2) . ?
C33 H33 0.984(17) . ?
C34 C35 1.391(2) . ?
C35 C36 1.385(2) . ?
C35 H35 0.982(16) . ?
C36 H36 0.974(17) . ?
